data_9003573
loop_
_publ_author_name
'Leinenweber, K.'
'Johnson, J.'
'Groy, T.'

_publ_section_title
;
 Ca2SiO3OHF - A high-pressure phase with dense
 calcium polyhedral packing and tetrahedral silicon
;
_journal_name_full 'American Mineralogist'
_journal_page_first 115
_journal_page_last 121
_journal_paper_doi 10.2138/am.2005.1528
_journal_volume 90
_journal_year 2005
_chemical_formula_structural Ca2SiO3OHF
_chemical_formula_sum 'Ca2 F H O4 Si'
_space_group_IT_number 14
_symmetry_space_group_name_Hall '-P 2ybc'
_symmetry_space_group_name_H-M 'P 1 21/c 1'
_cell_angle_alpha 90
_cell_angle_beta 102.025
_cell_angle_gamma 90
_cell_formula_units_Z 4
_cell_length_a 5.8111
_cell_length_b 10.6050
_cell_length_c 6.6968
_cell_volume 403.646
_database_code_amcsd 0003666
_exptl_crystal_density_diffrn 3.163
_cod_original_formula_sum 'Ca2 Si O4 F H'
_cod_database_code 9003573
_amcsd_formula_title Ca2SiO3OHF

loop_
_space_group_symop_operation_xyz
x,y,z
x,1/2-y,1/2+z
-x,1/2+y,1/2-z
-x,-y,-z

loop_
_atom_site_aniso_label
_atom_site_aniso_U_11
_atom_site_aniso_U_22
_atom_site_aniso_U_33
_atom_site_aniso_U_12
_atom_site_aniso_U_13
_atom_site_aniso_U_23
Ca1 0.00660 0.00480 0.00850 -0.00060 0.00120 -0.00110
Ca2 0.00600 0.00720 0.00810 0.00140 0.00140 0.00030
Si 0.00680 0.00630 0.00460 -0.00110 0.00080 0.00090
O1 0.01300 0.00900 0.00400 0.00200 0.00200 0.00100
O2 0.01200 0.01800 0.00700 0.00100 0.00300 0.00100
O3 0.01900 0.01100 0.01700 -0.00100 0.00600 -0.00100
O-H 0.01100 0.01400 0.00900 0.00300 0.00000 -0.00400
F 0.01100 0.00900 0.01400 -0.00200 0.00600 -0.00100

loop_
_atom_site_label
_atom_site_fract_x
_atom_site_fract_y
_atom_site_fract_z
_atom_site_U_iso_or_equiv
_atom_site_attached_hydrogens
_atom_site_type_symbol
Ca1 0.26580 0.09740 0.04540 0.00670 0 Ca
Ca2 0.18860 0.69760 0.19250 0.00710 0 Ca
Si 0.31380 0.38550 0.09880 0.00590 0 Si
O1 0.39020 0.49760 0.25700 0.00900 0 O
O2 0.51930 0.29320 0.05570 0.01210 0 O
O3 0.11100 0.30270 0.16210 0.01530 0 O
O-H 0.17050 0.44810 -0.12580 0.01180 1 O
F 0.14040 0.89090 0.02810 0.01050 0 F

loop_
_cod_changelog_entry_id
_cod_changelog_entry_author
_cod_changelog_entry_date
_cod_changelog_entry_text
1
;cod-tools version 3.8.0
Id: cif_guess_AMCSD_atom_types 9574 2023-05-10 09:00:05Z saulius
;
2023-05-10T18:48:29+03:00
;Derived atom types
from atom names that follow the AMCSD naming convention
(Wat == water, O-H == hydroxyl).
;
2
;cod-tools version 3.10.1
Id: cif_fix_AMCSD_aniso_labels 10200 2024-08-01 14:09:44Z saulius
;
2024-08-02T12:20:26+03:00
;Changed the following '_atom_site_aniso_label' values:
'OH' -> 'O-H'
;

loop_
_cod_related_entry_id
_cod_related_entry_database
_cod_related_entry_code
1 AMCSD 0003666
